data_2100091
loop_
_publ_author_name
'Richard E. Marsh'

_publ_section_title
;
 Space group <i>P</i>1: an update
;
_journal_issue 3
_journal_name_full 'Acta Crystallographica Section B'
_journal_page_first 359
_journal_page_last 359
_journal_paper_doi 10.1107/S0108768105009651
_journal_volume 61
_journal_year 2005
_chemical_formula_moiety 'C20 H29 N O4'
_chemical_formula_sum 'C20 H29 N O4'
_space_group_crystal_system monoclinic
_symmetry_space_group_name_H-M 'C 1 2 1'
_audit_creation_method CRYM
_cell_angle_alpha 90
_cell_angle_beta 119.20
_cell_angle_gamma 90
_cell_formula_units_Z 4
_cell_length_a 17.1380
_cell_length_b 9.9980
_cell_length_c 13.4040
_cell_volume 2004.856
_cod_data_source_file bk0148.cif
_cod_data_source_block WEDSED
_cod_depositor_comments
;
  Added moiety chemical formula and Z value from Marsh (2005) paper.
  The summary chemical formula is calculated from moiety formula using
  AdHocParser
  (svn://www.crystallography.net/cod-tools/trunk/Formulae/AdHocParser.yp,
  revision 1441.)

  Andrius Merkys
  2013-11-11
;
_cod_original_sg_symbol_H-M 'C 2'
_cod_original_formula_sum 'not given'
_cod_database_code 2100091

loop_
_atom_site_label
_atom_site_fract_x
_atom_site_fract_y
_atom_site_fract_z
_atom_site_type_symbol
C1 0.49440 0.20565 0.16005 C
C2 0.50550 0.32595 0.23515 C
C3 0.49722 0.45437 0.16680 C
C4 0.40793 0.46567 0.05715 C
C5 0.29645 0.33345 -0.11100 C
C6 0.25848 0.21643 -0.16815 C
C7 0.29620 0.09590 -0.11945 C
C8 0.37058 0.09233 -0.01560 C
C9 0.37242 0.33062 -0.00250 C
C10 0.41070 0.20945 0.04520 C
O1 0.41398 -0.02093 0.04065 O
C11 0.37802 -0.14582 -0.01125 C
C12 0.43530 0.32830 0.27345 C
O2 0.39827 0.42617 0.28255 O
O3 0.41830 0.20775 0.29740 O
C13 0.34970 0.19815 0.33275 C
C14 0.35677 0.06622 0.38465 C
C15 0.59768 0.31933 0.34345 C
N1 0.51310 0.57530 0.23440 N
C16 0.58345 0.65780 0.26730 C
O4 0.63603 0.64307 0.23110 O
C17 0.59495 0.76835 0.35150 C
C18 0.64468 0.88547 0.33185 C
C19 0.50708 0.81993 0.33490 C
C20 0.64880 0.70910 0.46980 C
H1 0.54583 0.20032 0.14825 H
H2 0.49362 0.12522 0.20000 H
H3 0.54380 0.45020 0.14450 H
H4 0.36435 0.50475 0.07490 H
H5 0.41467 0.52567 0.00495 H
H6 0.27150 0.41510 -0.14465 H
H7 0.20738 0.21892 -0.23950 H
H8 0.27065 0.01665 -0.15785 H
H9 0.41488 -0.21667 0.03720 H
H10 0.37625 -0.15065 -0.08385 H
H11 0.31860 -0.15485 -0.02225 H
H12 0.29078 0.20928 0.26710 H
H13 0.35862 0.26787 0.38755 H
H14 0.31227 0.05833 0.40810 H
H15 0.41505 0.05635 0.44990 H
H16 0.34762 -0.00222 0.32980 H
H17 0.64363 0.31907 0.32215 H
H18 0.60170 0.23905 0.38500 H
H19 0.60515 0.39570 0.39070 H
H20 0.47350 0.59220 0.25540 H
H21 0.70073 0.85427 0.34095 H
H22 0.65527 0.95493 0.38650 H
H23 0.60892 0.91997 0.25600 H
H24 0.47330 0.85680 0.25950 H
H25 0.51762 0.88807 0.39050 H
H26 0.47412 0.74783 0.34410 H
H27 0.70465 0.67605 0.47935 H
H28 0.61598 0.63692 0.47905 H
H29 0.66003 0.77678 0.52600 H
